data_4085388
loop_
_publ_author_name
'Goldberg, Jonathan M.'
'Wong, Gene W.'
'Brastow, Kenzie E.'
'Kaminsky, Werner'
'Goldberg, Karen I.'
'Heinekey, D. Michael'

_publ_section_title
;
 The Importance of Steric Factors in Iridium Pincer Complexes
;
_journal_issue 4
_journal_name_full Organometallics
_journal_page_first 753
_journal_paper_doi 10.1021/om501166w
_journal_volume 34
_journal_year 2015
_chemical_formula_moiety 'C23 H40 Ir O3 P2, B F4'
_chemical_formula_sum 'C23 H40 B F4 Ir O3 P2'
_chemical_formula_weight 705.5
_chemical_name_common complex_11
_chemical_name_systematic
;
 [(tBu)4(POCOP)Ir(CO)(H)]BF4
;
_space_group_IT_number 14
_symmetry_cell_setting monoclinic
_symmetry_Int_Tables_number 14
_symmetry_space_group_name_Hall '-P 2ybc'
_symmetry_space_group_name_H-M 'P 1 21/c 1'
_atom_sites_solution_hydrogens geom
_atom_sites_solution_primary direct
_atom_sites_solution_secondary difmap
_audit_conform_dict_location ftp://ftp.iucr.org/pub/cif_core.dic
_audit_conform_dict_name cif_core.dic
_audit_conform_dict_version 2.4
_audit_creation_date 2013-07-22T14:19:12-00:00
_audit_creation_method 'WinGX routine CIF_UPDATE'
_cell_angle_alpha 90
_cell_angle_beta 91.365(5)
_cell_angle_gamma 90
_cell_formula_units_Z 4
_cell_length_a 8.3197(9)
_cell_length_b 26.391(3)
_cell_length_c 12.5000(13)
_cell_measurement_reflns_used 661
_cell_measurement_temperature 100(2)
_cell_measurement_theta_max 20
_cell_measurement_theta_min 3
_cell_volume 2743.8(5)
_computing_cell_refinement 'SAINT (Bruker, 2007)'
_computing_data_collection 'APEX2 (Bruker, 2007)'
_computing_data_reduction 'SAINT (Bruker, 2007)'
_computing_molecular_graphics 'ORTEP-3 for Windows (Farrugia, 1997)'
_computing_publication_material 'SHELXL-97 (Sheldrick, 1997)'
_computing_structure_refinement 'SHELXL-97 (Sheldrick, 2008)'
_computing_structure_solution 'SHELXS97 (Sheldrick, 1997)'
_diffrn_ambient_temperature 100(2)
_diffrn_measured_fraction_theta_full 0.998
_diffrn_measured_fraction_theta_max 0.995
_diffrn_measurement_device_type 'Bruker APEXII CCD area-detector'
_diffrn_measurement_method '\f and \w scans'
_diffrn_radiation_monochromator graphite
_diffrn_radiation_type MoK\a
_diffrn_radiation_wavelength 0.71073
_diffrn_reflns_av_R_equivalents 0.0344
_diffrn_reflns_av_unetI/netI 0.0156
_diffrn_reflns_limit_h_max 11
_diffrn_reflns_limit_h_min -11
_diffrn_reflns_limit_k_max 37
_diffrn_reflns_limit_k_min -37
_diffrn_reflns_limit_l_max 17
_diffrn_reflns_limit_l_min -17
_diffrn_reflns_number 145206
_diffrn_reflns_theta_full 25
_diffrn_reflns_theta_max 30.68
_diffrn_reflns_theta_min 1.8
_diffrn_source 'fine-focus sealed tube'
_exptl_absorpt_coefficient_mu 5.032
_exptl_absorpt_correction_T_max 0.8241
_exptl_absorpt_correction_T_min 0.519
_exptl_absorpt_correction_type multi-scan
_exptl_absorpt_process_details '(SADABS; Bruker, 2007)'
_exptl_crystal_colour orange
_exptl_crystal_density_diffrn 1.708
_exptl_crystal_density_method 'not measured'
_exptl_crystal_description prism
_exptl_crystal_F_000 1400
_exptl_crystal_size_max 0.15
_exptl_crystal_size_mid 0.1
_exptl_crystal_size_min 0.04
_refine_diff_density_max 0.923
_refine_diff_density_min -0.723
_refine_diff_density_rms 0.09
_refine_ls_extinction_method none
_refine_ls_goodness_of_fit_ref 1.157
_refine_ls_hydrogen_treatment mixed
_refine_ls_matrix_type full
_refine_ls_number_parameters 361
_refine_ls_number_reflns 8454
_refine_ls_number_restraints 126
_refine_ls_restrained_S_all 1.213
_refine_ls_R_factor_all 0.0244
_refine_ls_R_factor_gt 0.0185
_refine_ls_shift/su_max 0.1
_refine_ls_shift/su_mean 0.001
_refine_ls_structure_factor_coef Fsqd
_refine_ls_weighting_details 'calc w=1/[\s^2^(Fo^2^)+(0.0102P)^2^+3.0000P] where P=(Fo^2^+2Fc^2^)/3'
_refine_ls_weighting_scheme calc
_refine_ls_wR_factor_gt 0.0361
_refine_ls_wR_factor_ref 0.0382
_reflns_number_gt 7512
_reflns_number_total 8454
_reflns_threshold_expression >2\s(I)
_cod_data_source_file om501166w_si_002.cif
_cod_data_source_block Complex_11
_cod_depositor_comments 'Adding full bibliography for 4085383--4085390.cif.'
_cod_original_sg_symbol_H-M 'P 21/c'
_cod_database_code 4085388

loop_
_symmetry_equiv_pos_as_xyz
'x, y, z'
'-x, y+1/2, -z+1/2'
'-x, -y, -z'
'x, -y-1/2, z-1/2'

loop_
_atom_site_label
_atom_site_type_symbol
_atom_site_fract_x
_atom_site_fract_y
_atom_site_fract_z
_atom_site_U_iso_or_equiv
_atom_site_adp_type
_atom_site_occupancy
_atom_site_symmetry_multiplicity
_atom_site_calc_flag
_atom_site_refinement_flags
_atom_site_disorder_assembly
_atom_site_disorder_group
C1 C 0.6841(2) 0.33336(8) 0.36702(15) 0.0153(4) Uani 1 1 d . A .
C2 C 0.5926(3) 0.33350(8) 0.27180(16) 0.0198(4) Uani 1 1 d . A .
C3 C 0.4867(3) 0.29484(9) 0.24396(18) 0.0257(5) Uani 1 1 d . . .
H3 H 0.426 0.2959 0.1786 0.031 Uiso 1 1 calc R . .
C4 C 0.4721(3) 0.25463(9) 0.31457(18) 0.0233(4) Uani 1 1 d . . .
H4 H 0.4004 0.2278 0.2965 0.028 Uiso 1 1 calc R . .
C5 C 0.5593(2) 0.25234(8) 0.41120(17) 0.0188(4) Uani 1 1 d . . .
H5 H 0.5472 0.2247 0.4591 0.023 Uiso 1 1 calc R . .
C6 C 0.6639(2) 0.29160(8) 0.43462(16) 0.0156(4) Uani 1 1 d . A .
C8B C 1.0805(13) 0.2665(3) 0.4490(7) 0.0349(11) Uani 0.36 1 d PD A 2
H8A H 1.0782 0.2871 0.3838 0.052 Uiso 0.36 1 calc PR A 2
H8B H 0.9865 0.2441 0.4488 0.052 Uiso 0.36 1 calc PR A 2
H8C H 1.1788 0.246 0.4515 0.052 Uiso 0.36 1 calc PR A 2
C9B C 1.088(2) 0.2641(5) 0.6471(9) 0.0418(15) Uani 0.36 1 d PD A 2
H9A H 1.1705 0.2383 0.6356 0.063 Uiso 0.36 1 calc PR A 2
H9B H 0.9838 0.2476 0.6566 0.063 Uiso 0.36 1 calc PR A 2
H9C H 1.1164 0.2838 0.7112 0.063 Uiso 0.36 1 calc PR A 2
C10B C 1.227(3) 0.3361(11) 0.5505(17) 0.0275(16) Uani 0.36 1 d PD A 2
H10A H 1.2287 0.3554 0.6175 0.041 Uiso 0.36 1 calc PR A 2
H10B H 1.2228 0.3596 0.4897 0.041 Uiso 0.36 1 calc PR A 2
H10C H 1.3254 0.3156 0.5471 0.041 Uiso 0.36 1 calc PR A 2
C7 C 1.0775(3) 0.30077(8) 0.54608(18) 0.0227(4) Uani 1 1 d D . .
C8 C 1.0875(7) 0.28595(18) 0.4248(4) 0.0349(11) Uani 0.64 1 d PDU A 1
H8B1 H 1.1832 0.265 0.4141 0.052 Uiso 0.64 1 calc PR A 1
H8B2 H 1.0945 0.3168 0.3814 0.052 Uiso 0.64 1 calc PR A 1
H8B3 H 0.9912 0.2668 0.4031 0.052 Uiso 0.64 1 calc PR A 1
C9 C 1.0802(11) 0.2544(2) 0.6150(5) 0.0418(15) Uani 0.64 1 d PDU A 1
H9B1 H 0.979 0.2359 0.6049 0.063 Uiso 0.64 1 calc PR A 1
H9B2 H 1.0934 0.2644 0.6902 0.063 Uiso 0.64 1 calc PR A 1
H9B3 H 1.1701 0.2327 0.5949 0.063 Uiso 0.64 1 calc PR A 1
C10 C 1.2171(16) 0.3357(6) 0.5730(8) 0.0275(16) Uani 0.64 1 d PD A 1
H10D H 1.2127 0.3458 0.6483 0.041 Uiso 0.64 1 calc PR A 1
H10E H 1.2104 0.3659 0.5274 0.041 Uiso 0.64 1 calc PR A 1
H10F H 1.3185 0.318 0.5606 0.041 Uiso 0.64 1 calc PR A 1
C11 C 0.8251(3) 0.36149(8) 0.67757(16) 0.0197(4) Uani 1 1 d . . .
C12 C 0.9280(3) 0.40755(9) 0.70704(18) 0.0304(5) Uani 1 1 d . A .
H12A H 0.9203 0.4326 0.6493 0.046 Uiso 1 1 calc R . .
H12B H 1.0403 0.397 0.7174 0.046 Uiso 1 1 calc R . .
H12C H 0.8894 0.4226 0.7734 0.046 Uiso 1 1 calc R . .
C13 C 0.6493(4) 0.37723(14) 0.6632(3) 0.0513(8) Uani 1 1 d U A .
H13A H 0.6108 0.3912 0.7306 0.077 Uiso 1 1 calc R . .
H13B H 0.5844 0.3476 0.6429 0.077 Uiso 1 1 calc R . .
H13C H 0.6398 0.403 0.6069 0.077 Uiso 1 1 calc R . .
C14 C 0.8369(4) 0.32259(10) 0.7681(2) 0.0438(8) Uani 1 1 d . A .
H14A H 0.7789 0.3352 0.8301 0.066 Uiso 1 1 calc R . .
H14B H 0.9501 0.3172 0.7884 0.066 Uiso 1 1 calc R . .
H14C H 0.7893 0.2905 0.7439 0.066 Uiso 1 1 calc R . .
C16 C 0.6832(17) 0.5196(5) 0.2978(10) 0.0254(17) Uani 0.64 1 d PD B 1
H16A H 0.7716 0.5285 0.2509 0.038 Uiso 0.64 1 calc PR B 1
H16B H 0.7264 0.5121 0.3697 0.038 Uiso 0.64 1 calc PR B 1
H16C H 0.6079 0.5481 0.3014 0.038 Uiso 0.64 1 calc PR B 1
C17 C 0.4566(5) 0.45792(18) 0.3209(4) 0.0359(9) Uani 0.64 1 d PD B 1
H17A H 0.382 0.4865 0.3272 0.054 Uiso 0.64 1 calc PR B 1
H17B H 0.4963 0.448 0.3923 0.054 Uiso 0.64 1 calc PR B 1
H17C H 0.4007 0.4292 0.287 0.054 Uiso 0.64 1 calc PR B 1
C18 C 0.5250(6) 0.48743(19) 0.1371(4) 0.0339(9) Uani 0.64 1 d PDU B 1
H18A H 0.4788 0.457 0.1035 0.051 Uiso 0.64 1 calc PR B 1
H18B H 0.6114 0.5005 0.0929 0.051 Uiso 0.64 1 calc PR B 1
H18C H 0.4413 0.5133 0.1435 0.051 Uiso 0.64 1 calc PR B 1
C15 C 0.5963(3) 0.47346(9) 0.25368(19) 0.0260(5) Uani 1 1 d D . .
C17B C 0.5139(9) 0.4600(3) 0.3685(6) 0.0359(9) Uani 0.36 1 d PD B 2
H17D H 0.4399 0.4873 0.3877 0.054 Uiso 0.36 1 calc PR B 2
H17E H 0.5982 0.4568 0.4242 0.054 Uiso 0.36 1 calc PR B 2
H17F H 0.4547 0.4281 0.3621 0.054 Uiso 0.36 1 calc PR B 2
C18B C 0.4698(10) 0.4815(3) 0.1740(6) 0.0339(9) Uani 0.36 1 d PD B 2
H18D H 0.411 0.4498 0.1619 0.051 Uiso 0.36 1 calc PR B 2
H18E H 0.5171 0.4926 0.1069 0.051 Uiso 0.36 1 calc PR B 2
H18F H 0.3958 0.5075 0.1992 0.051 Uiso 0.36 1 calc PR B 2
C16B C 0.698(3) 0.5203(9) 0.280(2) 0.0254(17) Uani 0.36 1 d PD B 2
H16D H 0.7502 0.5322 0.2152 0.038 Uiso 0.36 1 calc PR B 2
H16E H 0.7803 0.5116 0.3345 0.038 Uiso 0.36 1 calc PR B 2
H16F H 0.6289 0.5472 0.3074 0.038 Uiso 0.36 1 calc PR B 2
C20 C 0.9889(6) 0.37413(16) 0.1574(4) 0.0392(9) Uani 0.64 1 d PDU B 1
H20A H 0.9239 0.3432 0.1609 0.059 Uiso 0.64 1 calc PR B 1
H20B H 1.0441 0.3797 0.2265 0.059 Uiso 0.64 1 calc PR B 1
H20C H 1.0686 0.3705 0.1014 0.059 Uiso 0.64 1 calc PR B 1
C21 C 0.9820(6) 0.46892(17) 0.1399(6) 0.0224(10) Uani 0.64 1 d PD B 1
H21A H 1.0741 0.4652 0.0931 0.034 Uiso 0.64 1 calc PR B 1
H21B H 1.0204 0.4727 0.2142 0.034 Uiso 0.64 1 calc PR B 1
H21C H 0.92 0.499 0.1186 0.034 Uiso 0.64 1 calc PR B 1
C22 C 0.8064(6) 0.4149(2) 0.0207(3) 0.0415(10) Uani 0.64 1 d PDU B 1
H22A H 0.8941 0.4109 -0.0296 0.062 Uiso 0.64 1 calc PR B 1
H22B H 0.7422 0.4447 0.0008 0.062 Uiso 0.64 1 calc PR B 1
H22C H 0.7381 0.3847 0.0184 0.062 Uiso 0.64 1 calc PR B 1
C19 C 0.8742(3) 0.42162(9) 0.13004(18) 0.0283(5) Uani 1 1 d D . .
C20B C 0.9166(11) 0.3684(3) 0.1004(7) 0.0392(9) Uani 0.36 1 d PD B 2
H20D H 0.8189 0.3502 0.0778 0.059 Uiso 0.36 1 calc PR B 2
H20E H 0.9664 0.3513 0.1624 0.059 Uiso 0.36 1 calc PR B 2
H20F H 0.9923 0.3689 0.0415 0.059 Uiso 0.36 1 calc PR B 2
C21B C 1.0110(13) 0.4569(4) 0.1500(12) 0.0224(10) Uani 0.36 1 d PD B 2
H21D H 1.0818 0.4565 0.0885 0.034 Uiso 0.36 1 calc PR B 2
H21E H 1.0715 0.4462 0.2143 0.034 Uiso 0.36 1 calc PR B 2
H21F H 0.9697 0.4913 0.1604 0.034 Uiso 0.36 1 calc PR B 2
C22B C 0.7737(11) 0.4434(4) 0.0261(6) 0.0415(10) Uani 0.36 1 d PD B 2
H22D H 0.8428 0.4432 -0.0363 0.062 Uiso 0.36 1 calc PR B 2
H22E H 0.7384 0.4781 0.0404 0.062 Uiso 0.36 1 calc PR B 2
H22F H 0.6796 0.4219 0.0118 0.062 Uiso 0.36 1 calc PR B 2
C23 C 1.0102(2) 0.43857(8) 0.42745(16) 0.0171(4) Uani 1 1 d . A .
O1 O 0.6095(2) 0.37394(6) 0.20230(12) 0.0262(4) Uani 1 1 d . . .
O2 O 0.75503(17) 0.28987(5) 0.52927(11) 0.0182(3) Uani 1 1 d . . .
O3 O 1.11155(19) 0.46667(6) 0.44140(13) 0.0254(3) Uani 1 1 d . . .
B1 B 1.3122(3) 0.37240(10) -0.0762(2) 0.0244(5) Uani 1 1 d . . .
F1 F 1.3183(2) 0.34113(7) 0.01136(15) 0.0576(5) Uani 1 1 d . . .
F2 F 1.2411(3) 0.34814(9) -0.15997(19) 0.0875(9) Uani 1 1 d . . .
F3 F 1.4677(2) 0.38400(9) -0.1010(2) 0.0717(7) Uani 1 1 d . . .
F4 F 1.2272(2) 0.41615(6) -0.05505(14) 0.0443(4) Uani 1 1 d . . .
P1 P 0.73293(6) 0.41888(2) 0.24106(4) 0.01731(10) Uani 1 1 d . A .
P2 P 0.88567(6) 0.335842(19) 0.54731(4) 0.01421(9) Uani 1 1 d . A .
Ir1 Ir 0.846026(8) 0.388893(3) 0.400807(6) 0.01242(2) Uani 1 1 d . . .
H1P H 0.752(4) 0.4213(14) 0.457(3) 0.019 Uiso 0.64 1 d P C 1
H1Q H 0.991(8) 0.367(3) 0.337(5) 0.019 Uiso 0.36 1 d P D 2

loop_
_atom_site_aniso_label
_atom_site_aniso_U_11
_atom_site_aniso_U_22
_atom_site_aniso_U_33
_atom_site_aniso_U_23
_atom_site_aniso_U_13
_atom_site_aniso_U_12
C1 0.0152(8) 0.0139(9) 0.0169(9) -0.0016(7) 0.0016(7) -0.0027(7)
C2 0.0216(10) 0.0201(10) 0.0176(9) 0.0003(8) -0.0011(8) -0.0045(8)
C3 0.0256(11) 0.0294(12) 0.0218(10) -0.0031(9) -0.0057(8) -0.0086(9)
C4 0.0228(10) 0.0217(11) 0.0255(11) -0.0044(9) -0.0001(8) -0.0094(8)
C5 0.0173(9) 0.0167(10) 0.0225(10) -0.0016(8) 0.0030(8) -0.0035(7)
C6 0.0142(8) 0.0158(9) 0.0167(9) -0.0019(7) 0.0011(7) -0.0005(7)
C8B 0.0279(14) 0.038(3) 0.039(2) -0.0145(19) -0.0013(16) 0.012(2)
C9B 0.0325(16) 0.024(2) 0.069(3) 0.013(2) -0.002(3) 0.0103(19)
C10B 0.017(2) 0.0297(14) 0.036(5) 0.003(3) -0.003(3) 0.0002(13)
C7 0.0178(10) 0.0201(10) 0.0302(11) -0.0022(9) -0.0012(8) 0.0038(8)
C8 0.0279(14) 0.038(3) 0.039(2) -0.0145(19) -0.0013(16) 0.012(2)
C9 0.0325(16) 0.024(2) 0.069(3) 0.013(2) -0.002(3) 0.0103(19)
C10 0.017(2) 0.0297(14) 0.036(5) 0.003(3) -0.003(3) 0.0002(13)
C11 0.0232(10) 0.0197(10) 0.0162(9) 0.0006(8) 0.0011(8) -0.0008(8)
C12 0.0509(15) 0.0221(11) 0.0181(10) -0.0021(9) 0.0005(10) -0.0096(11)
C13 0.0334(14) 0.071(2) 0.0497(17) -0.0292(15) -0.0037(12) 0.0163(14)
C14 0.085(2) 0.0267(13) 0.0205(12) 0.0040(10) 0.0080(13) -0.0163(14)
C16 0.025(3) 0.0256(13) 0.026(4) -0.003(2) -0.002(3) 0.0065(14)
C17 0.019(2) 0.043(2) 0.046(3) 0.018(2) 0.0055(14) 0.0098(17)
C18 0.035(2) 0.0313(17) 0.034(2) 0.0091(17) -0.0151(16) -0.0031(17)
C15 0.0200(10) 0.0262(12) 0.0317(12) 0.0044(9) -0.0020(9) 0.0003(9)
C17B 0.019(2) 0.043(2) 0.046(3) 0.018(2) 0.0055(14) 0.0098(17)
C18B 0.035(2) 0.0313(17) 0.034(2) 0.0091(17) -0.0151(16) -0.0031(17)
C16B 0.025(3) 0.0256(13) 0.026(4) -0.003(2) -0.002(3) 0.0065(14)
C20 0.053(2) 0.0273(16) 0.038(2) -0.0006(16) 0.0204(16) 0.0064(16)
C21 0.022(2) 0.025(3) 0.0201(19) 0.004(2) 0.0042(16) 0.0038(18)
C22 0.056(2) 0.052(3) 0.0174(13) -0.0059(19) 0.0044(14) -0.017(2)
C19 0.0433(14) 0.0231(11) 0.0191(10) -0.0014(9) 0.0118(10) -0.0066(10)
C20B 0.053(2) 0.0273(16) 0.038(2) -0.0006(16) 0.0204(16) 0.0064(16)
C21B 0.022(2) 0.025(3) 0.0201(19) 0.004(2) 0.0042(16) 0.0038(18)
C22B 0.056(2) 0.052(3) 0.0174(13) -0.0059(19) 0.0044(14) -0.017(2)
C23 0.0197(9) 0.0163(9) 0.0153(9) 0.0014(7) 0.0015(7) 0.0008(7)
O1 0.0352(9) 0.0255(8) 0.0174(7) 0.0049(6) -0.0098(6) -0.0134(7)
O2 0.0199(7) 0.0152(7) 0.0195(7) 0.0034(5) -0.0031(6) -0.0049(5)
O3 0.0235(8) 0.0252(8) 0.0275(8) -0.0008(7) -0.0005(6) -0.0089(6)
B1 0.0276(13) 0.0219(12) 0.0236(12) -0.0013(10) 0.0013(10) 0.0031(10)
F1 0.0703(13) 0.0558(12) 0.0472(10) 0.0231(9) 0.0081(9) 0.0233(10)
F2 0.1017(18) 0.0671(14) 0.0902(17) -0.0445(13) -0.0692(14) 0.0394(13)
F3 0.0418(11) 0.0746(15) 0.1002(18) 0.0114(13) 0.0305(11) 0.0005(10)
F4 0.0605(11) 0.0234(8) 0.0501(10) 0.0028(7) 0.0264(8) 0.0144(7)
P1 0.0202(2) 0.0190(3) 0.0126(2) 0.00230(19) -0.00190(18) -0.0038(2)
P2 0.0146(2) 0.0128(2) 0.0152(2) 0.00136(18) -0.00190(17) -0.00085(18)
Ir1 0.01258(3) 0.01289(4) 0.01175(3) 0.00034(3) -0.00016(2) -0.00150(3)

loop_
_atom_type_symbol
_atom_type_description
_atom_type_scat_dispersion_real
_atom_type_scat_dispersion_imag
_atom_type_scat_source
C C 0.0033 0.0016 'International Tables Vol C Tables 4.2.6.8 and 6.1.1.4'
H H 0 0 'International Tables Vol C Tables 4.2.6.8 and 6.1.1.4'
O O 0.0106 0.006 'International Tables Vol C Tables 4.2.6.8 and 6.1.1.4'
B B 0.0013 0.0007 'International Tables Vol C Tables 4.2.6.8 and 6.1.1.4'
F F 0.0171 0.0103 'International Tables Vol C Tables 4.2.6.8 and 6.1.1.4'
P P 0.1023 0.0942 'International Tables Vol C Tables 4.2.6.8 and 6.1.1.4'
Ir Ir -1.4442 7.9887 'International Tables Vol C Tables 4.2.6.8 and 6.1.1.4'

loop_
_geom_angle_atom_site_label_1
_geom_angle_atom_site_label_2
_geom_angle_atom_site_label_3
_geom_angle
C2 C1 C6 116.44(18)
C2 C1 Ir1 121.39(15)
C6 C1 Ir1 122.09(14)
O1 C2 C3 118.86(19)
O1 C2 C1 118.35(18)
C3 C2 C1 122.8(2)
C4 C3 C2 117.9(2)
C4 C3 H3 121.1
C2 C3 H3 121.1
C3 C4 C5 122.2(2)
C3 C4 H4 118.9
C5 C4 H4 118.9
C6 C5 C4 117.6(2)
C6 C5 H5 121.2
C4 C5 H5 121.2
C5 C6 O2 118.94(18)
C5 C6 C1 123.13(19)
O2 C6 C1 117.93(17)
C7 C8B H8A 109.5
C7 C8B H8B 109.5
H8A C8B H8B 109.5
C7 C8B H8C 109.5
H8A C8B H8C 109.5
H8B C8B H8C 109.5
C7 C9B H9A 109.5
C7 C9B H9B 109.5
H9A C9B H9B 109.5
C7 C9B H9C 109.5
H9A C9B H9C 109.5
H9B C9B H9C 109.5
C7 C10B H10A 109.5
C7 C10B H10B 109.5
H10A C10B H10B 109.5
C7 C10B H10C 109.5
H10A C10B H10C 109.5
H10B C10B H10C 109.5
C9 C7 C10 111.6(7)
C9 C7 C8B 88.4(4)
C10 C7 C8B 120.9(7)
C9 C7 C10B 117.9(13)
C10 C7 C10B 10.9(11)
C8B C7 C10B 110.9(10)
C9 C7 C8 110.6(3)
C10 C7 C8 107.9(4)
C8B C7 C8 22.3(4)
C10B C7 C8 97.0(9)
C9 C7 C9B 17.5(6)
C10 C7 C9B 99.6(8)
C8B C7 C9B 105.7(6)
C10B C7 C9B 107.9(11)
C8 C7 C9B 127.7(5)
C9 C7 P2 114.0(4)
C10 C7 P2 110.6(7)
C8B C7 P2 109.7(4)
C10B C7 P2 113.0(13)
C8 C7 P2 101.5(2)
C9B C7 P2 109.3(6)
C7 C8 H8B1 109.5
C7 C8 H8B2 109.5
C7 C8 H8B3 109.5
C7 C9 H9B1 109.5
C7 C9 H9B2 109.5
C7 C9 H9B3 109.5
C7 C10 H10D 109.5
C7 C10 H10E 109.5
C7 C10 H10F 109.5
C12 C11 C13 110.0(2)
C12 C11 C14 109.26(19)
C13 C11 C14 108.3(2)
C12 C11 P2 109.99(15)
C13 C11 P2 106.10(16)
C14 C11 P2 113.13(17)
C11 C12 H12A 109.5
C11 C12 H12B 109.5
H12A C12 H12B 109.5
C11 C12 H12C 109.5
H12A C12 H12C 109.5
H12B C12 H12C 109.5
C11 C13 H13A 109.5
C11 C13 H13B 109.5
H13A C13 H13B 109.5
C11 C13 H13C 109.5
H13A C13 H13C 109.5
H13B C13 H13C 109.5
C11 C14 H14A 109.5
C11 C14 H14B 109.5
H14A C14 H14B 109.5
C11 C14 H14C 109.5
H14A C14 H14C 109.5
H14B C14 H14C 109.5
C15 C16 H16A 109.5
C15 C16 H16B 109.5
C15 C16 H16C 109.5
C15 C17 H17A 109.5
C15 C17 H17B 109.5
C15 C17 H17C 109.5
C15 C18 H18A 109.5
C15 C18 H18B 109.5
C15 C18 H18C 109.5
C18B C15 C17 82.3(4)
C18B C15 C16 117.8(8)
C17 C15 C16 112.5(5)
C18B C15 C16B 114.8(12)
C17 C15 C16B 122.0(11)
C16 C15 C16B 9.7(14)
C18B C15 C18 25.0(3)
C17 C15 C18 107.2(3)
C16 C15 C18 108.0(6)
C16B C15 C18 101.6(11)
C18B C15 C17B 108.8(5)
C17 C15 C17B 27.3(3)
C16 C15 C17B 93.5(6)
C16B C15 C17B 103.0(10)
C18 C15 C17B 133.7(4)
C18B C15 P1 119.7(4)
C17 C15 P1 108.7(2)
C16 C15 P1 111.7(7)
C16B C15 P1 108.1(13)
C18 C15 P1 108.5(2)
C17B C15 P1 100.2(3)
C15 C17B H17D 109.5
C15 C17B H17E 109.5
H17D C17B H17E 109.5
C15 C17B H17F 109.5
H17D C17B H17F 109.5
H17E C17B H17F 109.5
C15 C18B H18D 109.5
C15 C18B H18E 109.5
H18D C18B H18E 109.5
C15 C18B H18F 109.5
H18D C18B H18F 109.5
H18E C18B H18F 109.5
C15 C16B H16D 109.5
C15 C16B H16E 109.5
H16D C16B H16E 109.5
C15 C16B H16F 109.5
H16D C16B H16F 109.5
H16E C16B H16F 109.5
C19 C20 H20A 109.5
C19 C20 H20B 109.5
C19 C20 H20C 109.5
C19 C21 H21A 109.5
C19 C21 H21B 109.5
C19 C21 H21C 109.5
C19 C22 H22A 109.5
C19 C22 H22B 109.5
C19 C22 H22C 109.5
C22 C19 C21B 120.3(6)
C22 C19 C20B 75.3(4)
C21B C19 C20B 116.4(6)
C22 C19 C21 112.3(3)
C21B C19 C21 15.7(4)
C20B C19 C21 129.8(4)
C22 C19 C20 108.4(3)
C21B C19 C20 90.3(4)
C20B C19 C20 34.8(4)
C21 C19 C20 105.9(3)
C22 C19 C22B 29.4(3)
C21B C19 C22B 106.8(6)
C20B C19 C22B 104.6(5)
C21 C19 C22B 93.7(4)
C20 C19 C22B 137.2(4)
C22 C19 P1 117.1(3)
C21B C19 P1 113.4(6)
C20B C19 P1 107.9(3)
C21 C19 P1 110.6(3)
C20 C19 P1 101.26(19)
C22B C19 P1 106.8(4)
C19 C20B H20D 109.5
C19 C20B H20E 109.5
H20D C20B H20E 109.5
C19 C20B H20F 109.5
H20D C20B H20F 109.5
H20E C20B H20F 109.5
C19 C21B H21D 109.5
C19 C21B H21E 109.5
H21D C21B H21E 109.5
C19 C21B H21F 109.5
H21D C21B H21F 109.5
H21E C21B H21F 109.5
C19 C22B H22D 109.5
C19 C22B H22E 109.5
H22D C22B H22E 109.5
C19 C22B H22F 109.5
H22D C22B H22F 109.5
H22E C22B H22F 109.5
O3 C23 Ir1 177.24(19)
C2 O1 P1 116.46(13)
C6 O2 P2 116.00(12)
F2 B1 F1 109.9(2)
F2 B1 F3 109.2(3)
F1 B1 F3 107.3(2)
F2 B1 F4 109.1(2)
F1 B1 F4 111.1(2)
F3 B1 F4 110.3(2)
O1 P1 C19 102.30(10)
O1 P1 C15 102.00(10)
C19 P1 C15 116.09(11)
O1 P1 Ir1 104.24(6)
C19 P1 Ir1 114.08(9)
C15 P1 Ir1 115.47(8)
O2 P2 C11 101.46(9)
O2 P2 C7 101.42(9)
C11 P2 C7 116.49(10)
O2 P2 Ir1 104.85(5)
C11 P2 Ir1 115.98(7)
C7 P2 Ir1 113.73(8)
C23 Ir1 C1 175.91(8)
C23 Ir1 P2 100.85(6)
C1 Ir1 P2 79.03(6)
C23 Ir1 P1 100.86(6)
C1 Ir1 P1 79.28(6)
P2 Ir1 P1 158.286(19)
C23 Ir1 H1P 84.1(16)
C1 Ir1 H1P 100.0(16)
P2 Ir1 H1P 92.7(16)
P1 Ir1 H1P 90.0(15)
C23 Ir1 H1Q 78(2)
C1 Ir1 H1Q 98(2)
P2 Ir1 H1Q 95(2)
P1 Ir1 H1Q 89(2)
H1P Ir1 H1Q 161(3)

loop_
_geom_bond_atom_site_label_1
_geom_bond_atom_site_label_2
_geom_bond_distance
C1 C2 1.398(3)
C1 C6 1.401(3)
C1 Ir1 2.0284(19)
C2 O1 1.385(3)
C2 C3 1.387(3)
C3 C4 1.387(3)
C3 H3 0.95
C4 C5 1.396(3)
C4 H4 0.95
C5 C6 1.380(3)
C5 H5 0.95
C6 O2 1.391(2)
C8B C7 1.515(8)
C8B H8A 0.98
C8B H8B 0.98
C8B H8C 0.98
C9B C7 1.592(10)
C9B H9A 0.98
C9B H9B 0.98
C9B H9C 0.98
C10B C7 1.558(13)
C10B H10A 0.98
C10B H10B 0.98
C10B H10C 0.98
C7 C9 1.496(6)
C7 C10 1.515(8)
C7 C8 1.570(5)
C7 P2 1.845(2)
C8 H8B1 0.98
C8 H8B2 0.98
C8 H8B3 0.98
C9 H9B1 0.98
C9 H9B2 0.98
C9 H9B3 0.98
C10 H10D 0.98
C10 H10E 0.98
C10 H10F 0.98
C11 C12 1.527(3)
C11 C13 1.527(3)
C11 C14 1.530(3)
C11 P2 1.845(2)
C12 H12A 0.98
C12 H12B 0.98
C12 H12C 0.98
C13 H13A 0.98
C13 H13B 0.98
C13 H13C 0.98
C14 H14A 0.98
C14 H14B 0.98
C14 H14C 0.98
C16 C15 1.514(8)
C16 H16A 0.98
C16 H16B 0.98
C16 H16C 0.98
C17 C15 1.507(4)
C17 H17A 0.98
C17 H17B 0.98
C17 H17C 0.98
C18 C15 1.603(5)
C18 H18A 0.98
C18 H18B 0.98
C18 H18C 0.98
C15 C18B 1.447(7)
C15 C16B 1.531(12)
C15 C17B 1.644(7)
C15 P1 1.844(2)
C17B H17D 0.98
C17B H17E 0.98
C17B H17F 0.98
C18B H18D 0.98
C18B H18E 0.98
C18B H18F 0.98
C16B H16D 0.98
C16B H16E 0.98
C16B H16F 0.98
C20 C19 1.607(5)
C20 H20A 0.98
C20 H20B 0.98
C20 H20C 0.98
C21 C19 1.540(6)
C21 H21A 0.98
C21 H21B 0.98
C21 H21C 0.98
C22 C19 1.476(5)
C22 H22A 0.98
C22 H22B 0.98
C22 H22C 0.98
C19 C21B 1.486(10)
C19 C20B 1.497(7)
C19 C22B 1.633(8)
C19 P1 1.841(2)
C20B H20D 0.98
C20B H20E 0.98
C20B H20F 0.98
C21B H21D 0.98
C21B H21E 0.98
C21B H21F 0.98
C22B H22D 0.98
C22B H22E 0.98
C22B H22F 0.98
C23 O3 1.133(2)
C23 Ir1 1.917(2)
O1 P1 1.6347(16)
O2 P2 1.6409(15)
B1 F2 1.351(3)
B1 F1 1.371(3)
B1 F3 1.372(3)
B1 F4 1.383(3)
P1 Ir1 2.3258(5)
P2 Ir1 2.3225(5)
Ir1 H1P 1.36(4)
Ir1 H1Q 1.57(7)
